data_7023900
loop_
_publ_author_name
'Nesterova, Oksana V.'
'Chygorin, Eduard N.'
'Kokozay, Vladimir N.'
'Bon, Volodymyr V.'
'Omelchenko, Irina V.'
'Shishkin, Oleg V.'
'Titi\<s, J\'an'
'Bo\<ca, Roman'
'Pombeiro, Armando J. L.'
'Ozarowski, Andrew'

_publ_section_title
;
 Magnetic, high-field EPR studies and catalytic activity of Schiff base
 tetranuclear Cu(II)2Fe(III)2 complexes obtained by direct synthesis.
;
_journal_issue 48
_journal_name_full 'Dalton transactions (Cambridge, England : 2003)'
_journal_page_first 16909
_journal_page_last 16919
_journal_paper_doi 10.1039/c3dt51800k
_journal_volume 42
_journal_year 2013
_chemical_formula_sum 'C50 H58 Br4 Cu2 Fe2 N6 O18'
_chemical_formula_weight 1589.44
_chemical_name_systematic
;
?
;
_space_group_IT_number 2
_symmetry_cell_setting triclinic
_symmetry_space_group_name_Hall '-P 1'
_symmetry_space_group_name_H-M 'P -1'
_atom_sites_solution_hydrogens geom
_atom_sites_solution_primary direct
_atom_sites_solution_secondary difmap
_audit_creation_method SHELXL-97
_cell_angle_alpha 105.861(2)
_cell_angle_beta 92.703(2)
_cell_angle_gamma 103.364(2)
_cell_formula_units_Z 1
_cell_length_a 12.7243(5)
_cell_length_b 12.8239(6)
_cell_length_c 13.7739(6)
_cell_measurement_reflns_used 1949
_cell_measurement_temperature 173(2)
_cell_measurement_theta_max 18.17
_cell_measurement_theta_min 2.38
_cell_volume 2088.78(16)
_computing_cell_refinement 'Bruker SAINT'
_computing_data_collection 'Bruker APEX2'
_computing_data_reduction 'Bruker SAINT'
_computing_molecular_graphics 'Bruker SHELXTL'
_computing_publication_material 'Bruker SHELXTL'
_computing_structure_refinement 'SHELXL-97 (Sheldrick, 2008)'
_computing_structure_solution 'SHELXS-97 (Sheldrick, 2008)'
_diffrn_ambient_temperature 173(2)
_diffrn_measured_fraction_theta_full 0.982
_diffrn_measured_fraction_theta_max 0.982
_diffrn_measurement_device_type 'Bruker APEX-II CCD'
_diffrn_measurement_method '\f and \w scans'
_diffrn_radiation_monochromator graphite
_diffrn_radiation_source 'fine-focus sealed tube'
_diffrn_radiation_type MoK\a
_diffrn_radiation_wavelength 0.71073
_diffrn_reflns_av_R_equivalents 0.0979
_diffrn_reflns_av_sigmaI/netI 0.1930
_diffrn_reflns_limit_h_max 15
_diffrn_reflns_limit_h_min -15
_diffrn_reflns_limit_k_max 16
_diffrn_reflns_limit_k_min -15
_diffrn_reflns_limit_l_max 12
_diffrn_reflns_limit_l_min -17
_diffrn_reflns_number 25610
_diffrn_reflns_theta_full 26.40
_diffrn_reflns_theta_max 26.40
_diffrn_reflns_theta_min 1.55
_exptl_absorpt_coefficient_mu 2.808
_exptl_absorpt_correction_T_max 0.6781
_exptl_absorpt_correction_T_min 0.5177
_exptl_absorpt_correction_type multi-scan
_exptl_absorpt_process_details 'SADABS (Bruker, 2003)'
_exptl_crystal_colour purple
_exptl_crystal_density_diffrn 1.264
_exptl_crystal_density_meas ?
_exptl_crystal_density_method 'not measured'
_exptl_crystal_description block
_exptl_crystal_F_000 794
_exptl_crystal_size_max 0.27
_exptl_crystal_size_mid 0.25
_exptl_crystal_size_min 0.15
_platon_squeeze_details
;
;
_refine_diff_density_max 0.580
_refine_diff_density_min -0.555
_refine_diff_density_rms 0.114
_refine_ls_extinction_method none
_refine_ls_goodness_of_fit_ref 0.807
_refine_ls_hydrogen_treatment constr
_refine_ls_matrix_type full
_refine_ls_number_parameters 376
_refine_ls_number_reflns 8393
_refine_ls_number_restraints 1
_refine_ls_restrained_S_all 0.808
_refine_ls_R_factor_all 0.1324
_refine_ls_R_factor_gt 0.0549
_refine_ls_shift/su_max 0.001
_refine_ls_shift/su_mean 0.000
_refine_ls_structure_factor_coef Fsqd
_refine_ls_weighting_details 'calc w=1/[\s^2^(Fo^2^)+(0.0500P)^2^+0.0000P] where P=(Fo^2^+2Fc^2^)/3'
_refine_ls_weighting_scheme calc
_refine_ls_wR_factor_gt 0.1111
_refine_ls_wR_factor_ref 0.1263
_reflns_number_gt 3745
_reflns_number_total 8393
_reflns_threshold_expression >2sigma(I)
_cod_data_source_file c3dt51800k.txt
_cod_data_source_block 531
_cod_depositor_comments
;
The following automatic conversions were performed:

'_symmetry_cell_setting' value 'Triclinic' changed to 'triclinic'
according to /home/saulius/struct/CIF-dictionaries/cif_core.dic
dictionary named 'cif_core.dic' version 2.4.2 from 2011-04-26.

Automatic conversion script
Id: cif_fix_values 1891 2012-01-12 08:04:46Z andrius 

The following automatic conversions were performed:

'_exptl_crystal_density_meas' value 'not measured' was changed to '?'
- the value is perceived as not measured.

Automatic conversion script
Id: cif_fix_values 3008 2015-01-20 13:52:24Z robertas 
;
_cod_original_sg_symbol_H-M P-1
_cod_database_code 7023900

loop_
_symmetry_equiv_pos_as_xyz
'x, y, z'
'-x, -y, -z'

loop_
_atom_site_label
_atom_site_type_symbol
_atom_site_fract_x
_atom_site_fract_y
_atom_site_fract_z
_atom_site_U_iso_or_equiv
_atom_site_adp_type
_atom_site_occupancy
_atom_site_symmetry_multiplicity
_atom_site_calc_flag
_atom_site_refinement_flags
_atom_site_disorder_assembly
_atom_site_disorder_group
Cu1 Cu 0.54240(6) 0.29149(6) 0.71944(5) 0.0264(2) Uani 1 1 d . . .
Fe1 Fe 0.55586(7) 0.05763(7) 0.60801(6) 0.0255(2) Uani 1 1 d . . .
Br1 Br 0.49680(6) 0.80586(5) 1.09173(5) 0.0380(2) Uani 1 1 d . . .
Br2 Br 0.12762(7) 0.19713(7) 0.08846(7) 0.0710(3) Uani 1 1 d . . .
N1 N 0.6666(4) 0.4105(4) 0.7921(3) 0.0253(12) Uani 1 1 d . . .
N2 N 0.3155(4) 0.0178(4) 0.4389(3) 0.0230(11) Uani 1 1 d . . .
N3 N 0.0614(5) 0.2135(6) 0.8469(4) 0.0558(17) Uani 1 1 d . . .
O1 O 0.4390(3) 0.3734(3) 0.7570(3) 0.0297(10) Uani 1 1 d . . .
O2 O 0.6488(3) 0.2111(3) 0.6695(3) 0.0262(10) Uani 1 1 d . . .
O3 O 0.4482(3) 0.1503(3) 0.6375(3) 0.0257(10) Uani 1 1 d . . .
O4 O 0.4359(3) -0.0072(3) 0.2722(3) 0.0326(11) Uani 1 1 d . . .
O5 O 0.4335(3) -0.0729(3) 0.5340(3) 0.0224(9) Uani 1 1 d . . .
O6A O 0.1067(4) -0.1053(4) 0.4607(4) 0.0487(16) Uani 0.849(6) 1 d PD A 1
H6AA H 0.0392 -0.1182 0.4631 0.073 Uiso 0.849(6) 1 calc PR A 1
O6B O 0.123(2) -0.044(2) 0.6237(17) 0.0487(16) Uani 0.151(6) 1 d PD A 2
H6BA H 0.0553 -0.0564 0.6188 0.073 Uiso 0.151(6) 1 calc PR A 2
O7 O 0.8500(3) 0.4091(3) 0.9365(3) 0.0364(11) Uani 1 1 d . . .
H7A H 0.8527 0.4659 0.9855 0.055 Uiso 1 1 calc R . .
O8 O 0.8190(3) 0.5410(4) 0.6910(3) 0.0519(13) Uani 1 1 d . . .
H8A H 0.8319 0.5595 0.6379 0.078 Uiso 1 1 calc R . .
O9 O 0.1369(4) 0.3948(4) 0.9261(4) 0.0680(16) Uani 1 1 d . . .
C1 C 0.4834(5) 0.6705(5) 0.9850(4) 0.0284(15) Uani 1 1 d . . .
C2 C 0.5736(5) 0.6326(5) 0.9570(4) 0.0242(14) Uani 1 1 d . . .
H2 H 0.6437 0.6749 0.9902 0.029 Uiso 1 1 calc R . .
C3 C 0.5623(4) 0.5330(5) 0.8805(4) 0.0230(14) Uani 1 1 d . . .
C4 C 0.4580(5) 0.4694(5) 0.8295(4) 0.0234(14) Uani 1 1 d . . .
C5 C 0.3689(5) 0.5109(5) 0.8608(4) 0.0321(16) Uani 1 1 d . . .
H5 H 0.2981 0.4705 0.8280 0.039 Uiso 1 1 calc R . .
C6 C 0.3814(5) 0.6097(5) 0.9384(5) 0.0339(16) Uani 1 1 d . . .
H6 H 0.3194 0.6353 0.9594 0.041 Uiso 1 1 calc R . .
C7 C 0.6605(5) 0.5016(5) 0.8570(4) 0.0272(15) Uani 1 1 d . . .
H7 H 0.7268 0.5521 0.8921 0.033 Uiso 1 1 calc R . .
C8 C 0.7719(4) 0.3858(5) 0.7638(4) 0.0268(15) Uani 1 1 d . . .
C9 C 0.7482(5) 0.2571(5) 0.7337(5) 0.0286(15) Uani 1 1 d . . .
H9A H 0.8077 0.2321 0.6979 0.034 Uiso 1 1 calc R . .
H9B H 0.7433 0.2314 0.7953 0.034 Uiso 1 1 calc R . .
C10 C 0.7984(5) 0.4238(5) 0.6690(5) 0.0396(18) Uani 1 1 d . . .
H10A H 0.8630 0.3996 0.6436 0.048 Uiso 1 1 calc R . .
H10B H 0.7365 0.3877 0.6148 0.048 Uiso 1 1 calc R . .
C11 C 0.8670(5) 0.4411(5) 0.8483(5) 0.0354(17) Uani 1 1 d . . .
H11A H 0.9335 0.4216 0.8228 0.043 Uiso 1 1 calc R . .
H11B H 0.8795 0.5235 0.8654 0.043 Uiso 1 1 calc R . .
C12 C 0.2254(5) 0.1376(5) 0.1524(5) 0.0430(18) Uani 1 1 d . . .
C13 C 0.2138(5) 0.1235(5) 0.2443(5) 0.0393(17) Uani 1 1 d . . .
H13 H 0.1568 0.1465 0.2795 0.047 Uiso 1 1 calc R . .
C14 C 0.2829(5) 0.0760(5) 0.2898(5) 0.0279(15) Uani 1 1 d . . .
C15 C 0.3666(5) 0.0400(5) 0.2361(5) 0.0341(16) Uani 1 1 d . . .
C16 C 0.3805(5) 0.0577(5) 0.1391(5) 0.0397(17) Uani 1 1 d . . .
H16 H 0.4387 0.0373 0.1041 0.048 Uiso 1 1 calc R . .
C17 C 0.3105(6) 0.1040(5) 0.0960(5) 0.0446(19) Uani 1 1 d . . .
H17 H 0.3180 0.1137 0.0305 0.053 Uiso 1 1 calc R . .
C18 C 0.2645(4) 0.0637(5) 0.3875(5) 0.0279(15) Uani 1 1 d . . .
H18 H 0.2079 0.0929 0.4179 0.033 Uiso 1 1 calc R . .
C19 C 0.2842(5) 0.0119(5) 0.5401(4) 0.0243(14) Uani 1 1 d . A .
C20 C 0.3365(5) 0.1242(5) 0.6209(4) 0.0259(15) Uani 1 1 d . . .
H20A H 0.3147 0.1847 0.5998 0.031 Uiso 1 1 calc R . .
H20B H 0.3072 0.1222 0.6858 0.031 Uiso 1 1 calc R . .
C21 C 0.3279(5) -0.0816(5) 0.5630(4) 0.0285(15) Uani 1 1 d . . .
H21A H 0.3297 -0.0746 0.6365 0.034 Uiso 1 1 calc R . .
H21B H 0.2797 -0.1556 0.5249 0.034 Uiso 1 1 calc R . .
C22 C 0.1590(5) -0.0155(5) 0.5423(5) 0.0359(17) Uani 1 1 d D . .
H22A H 0.1416 -0.0330 0.6063 0.043 Uiso 1 1 calc R A 1
H22B H 0.1326 0.0508 0.5406 0.043 Uiso 1 1 calc R A 1
C23 C 0.0569(6) 0.3127(7) 0.9056(6) 0.048(2) Uani 1 1 d . . .
C24 C 0.1632(8) 0.1914(9) 0.8108(8) 0.150(5) Uani 1 1 d . . .
H24A H 0.2246 0.2538 0.8477 0.225 Uiso 1 1 calc R . .
H24B H 0.1606 0.1839 0.7379 0.225 Uiso 1 1 calc R . .
H24C H 0.1723 0.1219 0.8226 0.225 Uiso 1 1 calc R . .
C25 C -0.0307(7) 0.1188(7) 0.8202(7) 0.094(3) Uani 1 1 d . . .
H25A H -0.0901 0.1379 0.8584 0.141 Uiso 1 1 calc R . .
H25B H -0.0109 0.0557 0.8368 0.141 Uiso 1 1 calc R . .
H25C H -0.0542 0.0980 0.7472 0.141 Uiso 1 1 calc R . .

loop_
_atom_site_aniso_label
_atom_site_aniso_U_11
_atom_site_aniso_U_22
_atom_site_aniso_U_33
_atom_site_aniso_U_23
_atom_site_aniso_U_13
_atom_site_aniso_U_12
Cu1 0.0242(5) 0.0215(4) 0.0312(4) 0.0042(4) 0.0009(4) 0.0062(4)
Fe1 0.0301(6) 0.0215(5) 0.0256(5) 0.0058(4) 0.0040(4) 0.0091(4)
Br1 0.0530(5) 0.0275(4) 0.0322(4) 0.0040(3) 0.0072(3) 0.0132(4)
Br2 0.0602(6) 0.0722(6) 0.0920(7) 0.0512(5) -0.0212(5) 0.0124(5)
N1 0.020(3) 0.027(3) 0.027(3) 0.009(2) -0.004(2) 0.001(2)
N2 0.024(3) 0.021(3) 0.025(3) 0.009(2) 0.000(2) 0.005(2)
N3 0.053(4) 0.052(5) 0.055(4) 0.011(4) 0.003(3) 0.006(4)
O1 0.018(2) 0.027(3) 0.039(3) 0.000(2) 0.0002(19) 0.010(2)
O2 0.020(2) 0.018(2) 0.033(2) -0.0033(19) -0.0015(19) 0.0036(19)
O3 0.012(2) 0.029(2) 0.033(2) 0.003(2) -0.0007(19) 0.0053(19)
O4 0.039(3) 0.041(3) 0.026(2) 0.014(2) 0.006(2) 0.021(2)
O5 0.026(2) 0.019(2) 0.023(2) 0.0059(18) 0.0047(19) 0.0084(19)
O6A 0.028(3) 0.049(4) 0.057(4) 0.012(3) 0.000(3) -0.008(3)
O6B 0.028(3) 0.049(4) 0.057(4) 0.012(3) 0.000(3) -0.008(3)
O7 0.037(3) 0.036(3) 0.037(3) 0.011(2) 0.004(2) 0.012(2)
O8 0.054(3) 0.045(3) 0.065(3) 0.036(3) 0.024(3) 0.002(3)
O9 0.071(4) 0.049(4) 0.069(4) -0.008(3) 0.029(3) 0.015(3)
C1 0.043(4) 0.019(4) 0.021(3) 0.003(3) -0.002(3) 0.010(3)
C2 0.026(4) 0.022(4) 0.023(3) 0.008(3) 0.003(3) 0.002(3)
C3 0.011(3) 0.020(3) 0.041(4) 0.015(3) 0.005(3) 0.002(3)
C4 0.023(4) 0.022(4) 0.031(4) 0.013(3) 0.010(3) 0.009(3)
C5 0.030(4) 0.031(4) 0.034(4) 0.006(3) -0.003(3) 0.010(3)
C6 0.030(4) 0.034(4) 0.045(4) 0.016(4) 0.004(3) 0.015(3)
C7 0.024(4) 0.022(4) 0.028(4) 0.002(3) 0.000(3) -0.003(3)
C8 0.011(3) 0.027(4) 0.039(4) 0.006(3) 0.003(3) 0.002(3)
C9 0.020(4) 0.022(4) 0.042(4) 0.005(3) 0.007(3) 0.007(3)
C10 0.025(4) 0.047(5) 0.054(5) 0.021(4) 0.006(3) 0.016(4)
C11 0.019(4) 0.029(4) 0.052(5) 0.006(3) 0.007(3) 0.000(3)
C12 0.033(4) 0.038(4) 0.053(5) 0.021(4) -0.021(4) -0.005(4)
C13 0.029(4) 0.041(4) 0.048(5) 0.021(4) -0.006(4) 0.002(3)
C14 0.026(4) 0.023(4) 0.037(4) 0.015(3) -0.004(3) 0.002(3)
C15 0.041(4) 0.030(4) 0.031(4) 0.015(3) -0.007(3) 0.003(3)
C16 0.051(5) 0.024(4) 0.041(4) 0.008(3) 0.000(4) 0.007(4)
C17 0.053(5) 0.041(5) 0.044(4) 0.030(4) -0.002(4) 0.001(4)
C18 0.015(4) 0.026(4) 0.040(4) 0.008(3) 0.004(3) 0.002(3)
C19 0.024(4) 0.023(4) 0.031(4) 0.014(3) 0.014(3) 0.007(3)
C20 0.030(4) 0.026(4) 0.023(3) 0.004(3) 0.010(3) 0.010(3)
C21 0.027(4) 0.030(4) 0.029(4) 0.006(3) 0.000(3) 0.014(3)
C22 0.036(4) 0.024(4) 0.045(4) 0.007(3) 0.007(4) 0.006(3)
C23 0.052(6) 0.045(5) 0.052(5) 0.020(4) -0.002(4) 0.016(5)
C24 0.111(9) 0.121(10) 0.184(12) -0.032(8) 0.099(9) 0.036(8)
C25 0.074(7) 0.075(7) 0.125(8) 0.046(6) -0.022(6) -0.008(6)

loop_
_atom_type_symbol
_atom_type_description
_atom_type_scat_dispersion_real
_atom_type_scat_dispersion_imag
_atom_type_scat_source
C C 0.0033 0.0016 'International Tables Vol C Tables 4.2.6.8 and 6.1.1.4'
H H 0.0000 0.0000 'International Tables Vol C Tables 4.2.6.8 and 6.1.1.4'
Br Br -0.2901 2.4595 'International Tables Vol C Tables 4.2.6.8 and 6.1.1.4'
Cu Cu 0.3201 1.2651 'International Tables Vol C Tables 4.2.6.8 and 6.1.1.4'
Fe Fe 0.3463 0.8444 'International Tables Vol C Tables 4.2.6.8 and 6.1.1.4'
N N 0.0061 0.0033 'International Tables Vol C Tables 4.2.6.8 and 6.1.1.4'
O O 0.0106 0.0060 'International Tables Vol C Tables 4.2.6.8 and 6.1.1.4'

loop_
_geom_angle_atom_site_label_1
_geom_angle_atom_site_label_2
_geom_angle_atom_site_label_3
_geom_angle
_geom_angle_site_symmetry_1
_geom_angle_site_symmetry_3
O1 Cu1 O2 174.73(16) . .
O1 Cu1 N1 95.69(18) . .
O2 Cu1 N1 84.85(18) . .
O1 Cu1 O3 100.00(16) . .
O2 Cu1 O3 79.56(15) . .
N1 Cu1 O3 164.31(17) . .
O4 Fe1 O2 96.88(16) 2_656 .
O4 Fe1 O5 93.74(16) 2_656 .
O2 Fe1 O5 163.42(14) . .
O4 Fe1 O3 102.47(15) 2_656 .
O2 Fe1 O3 76.87(15) . .
O5 Fe1 O3 88.45(15) . .
O4 Fe1 O5 163.39(15) 2_656 2_656
O2 Fe1 O5 91.63(15) . 2_656
O5 Fe1 O5 81.45(16) . 2_656
O3 Fe1 O5 93.33(14) . 2_656
O4 Fe1 N2 87.26(16) 2_656 2_656
O2 Fe1 N2 96.17(16) . 2_656
O5 Fe1 N2 97.02(16) . 2_656
O3 Fe1 N2 168.54(17) . 2_656
O5 Fe1 N2 77.63(15) 2_656 2_656
C7 N1 C8 123.1(5) . .
C7 N1 Cu1 124.4(4) . .
C8 N1 Cu1 112.5(3) . .
C18 N2 C19 119.7(5) . .
C18 N2 Fe1 125.8(4) . 2_656
C19 N2 Fe1 114.4(3) . 2_656
C23 N3 C25 122.1(7) . .
C23 N3 C24 122.2(7) . .
C25 N3 C24 115.5(7) . .
C4 O1 Cu1 124.6(3) . .
C9 O2 Cu1 110.6(3) . .
C9 O2 Fe1 134.5(3) . .
Cu1 O2 Fe1 101.35(17) . .
C20 O3 Cu1 126.3(3) . .
C20 O3 Fe1 132.7(3) . .
Cu1 O3 Fe1 100.34(16) . .
C15 O4 Fe1 132.6(4) . 2_656
C21 O5 Fe1 120.5(3) . .
C21 O5 Fe1 113.2(3) . 2_656
Fe1 O5 Fe1 98.55(16) . 2_656
C22 O6A H6AA 109.5 . .
C22 O6B H6BA 109.5 . .
C11 O7 H7A 109.5 . .
C10 O8 H8A 109.5 . .
C6 C1 C2 120.5(5) . .
C6 C1 Br1 118.6(5) . .
C2 C1 Br1 120.9(5) . .
C1 C2 C3 120.3(5) . .
C1 C2 H2 119.8 . .
C3 C2 H2 119.8 . .
C2 C3 C4 120.5(5) . .
C2 C3 C7 115.9(5) . .
C4 C3 C7 123.6(5) . .
O1 C4 C5 117.9(5) . .
O1 C4 C3 125.0(5) . .
C5 C4 C3 117.1(5) . .
C6 C5 C4 121.6(6) . .
C6 C5 H5 119.2 . .
C4 C5 H5 119.2 . .
C1 C6 C5 119.9(6) . .
C1 C6 H6 120.0 . .
C5 C6 H6 120.0 . .
N1 C7 C3 125.2(6) . .
N1 C7 H7 117.4 . .
C3 C7 H7 117.4 . .
N1 C8 C11 114.2(5) . .
N1 C8 C10 108.0(4) . .
C11 C8 C10 110.0(5) . .
N1 C8 C9 104.6(4) . .
C11 C8 C9 111.4(5) . .
C10 C8 C9 108.4(5) . .
O2 C9 C8 108.6(4) . .
O2 C9 H9A 110.0 . .
C8 C9 H9A 110.0 . .
O2 C9 H9B 110.0 . .
C8 C9 H9B 110.0 . .
H9A C9 H9B 108.4 . .
O8 C10 C8 111.2(5) . .
O8 C10 H10A 109.4 . .
C8 C10 H10A 109.4 . .
O8 C10 H10B 109.4 . .
C8 C10 H10B 109.4 . .
H10A C10 H10B 108.0 . .
O7 C11 C8 113.4(5) . .
O7 C11 H11A 108.9 . .
C8 C11 H11A 108.9 . .
O7 C11 H11B 108.9 . .
C8 C11 H11B 108.9 . .
H11A C11 H11B 107.7 . .
C13 C12 C17 121.1(6) . .
C13 C12 Br2 121.7(6) . .
C17 C12 Br2 117.2(5) . .
C12 C13 C14 121.9(6) . .
C12 C13 H13 119.1 . .
C14 C13 H13 119.1 . .
C13 C14 C15 118.8(6) . .
C13 C14 C18 118.2(6) . .
C15 C14 C18 123.1(5) . .
O4 C15 C14 123.5(5) . .
O4 C15 C16 117.2(6) . .
C14 C15 C16 119.3(5) . .
C17 C16 C15 120.4(6) . .
C17 C16 H16 119.8 . .
C15 C16 H16 119.8 . .
C16 C17 C12 118.5(6) . .
C16 C17 H17 120.8 . .
C12 C17 H17 120.8 . .
N2 C18 C14 127.3(5) . .
N2 C18 H18 116.4 . .
C14 C18 H18 116.4 . .
N2 C19 C21 106.3(4) . .
N2 C19 C20 109.8(4) . .
C21 C19 C20 110.0(5) . .
N2 C19 C22 112.5(5) . .
C21 C19 C22 109.4(5) . .
C20 C19 C22 108.9(4) . .
O3 C20 C19 114.8(4) . .
O3 C20 H20A 108.6 . .
C19 C20 H20A 108.6 . .
O3 C20 H20B 108.6 . .
C19 C20 H20B 108.6 . .
H20A C20 H20B 107.6 . .
O5 C21 C19 108.9(5) . .
O5 C21 H21A 109.9 . .
C19 C21 H21A 109.9 . .
O5 C21 H21B 109.9 . .
C19 C21 H21B 109.9 . .
H21A C21 H21B 108.3 . .
O6B C22 O6A 104.6(13) . .
O6B C22 C19 115.9(13) . .
O6A C22 C19 111.2(5) . .
O6B C22 H22A 6.7 . .
O6A C22 H22A 109.4 . .
C19 C22 H22A 109.4 . .
O6B C22 H22B 106.1 . .
O6A C22 H22B 109.4 . .
C19 C22 H22B 109.4 . .
H22A C22 H22B 108.0 . .
O9 C23 N3 121.4(7) . .
N3 C24 H24A 109.5 . .
N3 C24 H24B 109.5 . .
H24A C24 H24B 109.5 . .
N3 C24 H24C 109.5 . .
H24A C24 H24C 109.5 . .
H24B C24 H24C 109.5 . .
N3 C25 H25A 109.5 . .
N3 C25 H25B 109.5 . .
H25A C25 H25B 109.5 . .
N3 C25 H25C 109.5 . .
H25A C25 H25C 109.5 . .
H25B C25 H25C 109.5 . .

loop_
_geom_bond_atom_site_label_1
_geom_bond_atom_site_label_2
_geom_bond_distance
_geom_bond_site_symmetry_2
Cu1 O1 1.873(3) .
Cu1 O2 1.928(3) .
Cu1 N1 1.931(5) .
Cu1 O3 1.935(4) .
Fe1 O4 1.937(4) 2_656
Fe1 O2 1.977(4) .
Fe1 O5 1.994(4) .
Fe1 O3 1.999(3) .
Fe1 O5 2.026(3) 2_656
Fe1 N2 2.127(4) 2_656
Br1 C1 1.910(6) .
Br2 C12 1.900(6) .
N1 C7 1.284(6) .
N1 C8 1.491(7) .
N2 C18 1.277(6) .
N2 C19 1.485(7) .
N2 Fe1 2.127(4) 2_656
N3 C23 1.324(8) .
N3 C25 1.428(9) .
N3 C24 1.469(9) .
O1 C4 1.319(6) .
O2 C9 1.412(6) .
O3 C20 1.375(6) .
O4 C15 1.328(6) .
O4 Fe1 1.937(4) 2_656
O5 C21 1.409(6) .
O5 Fe1 2.026(3) 2_656
O6A C22 1.378(7) .
O6A H6AA 0.8400 .
O6B C22 1.338(17) .
O6B H6BA 0.8400 .
O7 C11 1.395(7) .
O7 H7A 0.8400 .
O8 C10 1.407(7) .
O8 H8A 0.8400 .
O9 C23 1.241(8) .
C1 C6 1.372(8) .
C1 C2 1.377(7) .
C2 C3 1.389(7) .
C2 H2 0.9500 .
C3 C4 1.421(8) .
C3 C7 1.423(7) .
C4 C5 1.398(7) .
C5 C6 1.388(8) .
C5 H5 0.9500 .
C6 H6 0.9500 .
C7 H7 0.9500 .
C8 C11 1.530(8) .
C8 C10 1.539(8) .
C8 C9 1.540(7) .
C9 H9A 0.9900 .
C9 H9B 0.9900 .
C10 H10A 0.9900 .
C10 H10B 0.9900 .
C11 H11A 0.9900 .
C11 H11B 0.9900 .
C12 C13 1.336(8) .
C12 C17 1.440(9) .
C13 C14 1.395(8) .
C13 H13 0.9500 .
C14 C15 1.417(8) .
C14 C18 1.420(8) .
C15 C16 1.427(8) .
C16 C17 1.374(8) .
C16 H16 0.9500 .
C17 H17 0.9500 .
C18 H18 0.9500 .
C19 C21 1.531(7) .
C19 C20 1.538(7) .
C19 C22 1.553(8) .
C20 H20A 0.9900 .
C20 H20B 0.9900 .
C21 H21A 0.9900 .
C21 H21B 0.9900 .
C22 H22A 0.9900 .
C22 H22B 0.9900 .
C24 H24A 0.9800 .
C24 H24B 0.9800 .
C24 H24C 0.9800 .
C25 H25A 0.9800 .
C25 H25B 0.9800 .
C25 H25C 0.9800 .

loop_
_geom_torsion_atom_site_label_1
_geom_torsion_atom_site_label_2
_geom_torsion_atom_site_label_3
_geom_torsion_atom_site_label_4
_geom_torsion
_geom_torsion_site_symmetry_1
_geom_torsion_site_symmetry_4
O1 Cu1 N1 C7 11.3(5) . .
O2 Cu1 N1 C7 -173.9(5) . .
O3 Cu1 N1 C7 -167.6(5) . .
O1 Cu1 N1 C8 -168.0(4) . .
O2 Cu1 N1 C8 6.7(4) . .
O3 Cu1 N1 C8 13.0(9) . .
O2 Cu1 O1 C4 -109.0(18) . .
N1 Cu1 O1 C4 -13.4(4) . .
O3 Cu1 O1 C4 166.3(4) . .
O1 Cu1 O2 C9 116.7(18) . .
N1 Cu1 O2 C9 20.6(4) . .
O3 Cu1 O2 C9 -157.7(4) . .
O1 Cu1 O2 Fe1 -96.3(18) . .
N1 Cu1 O2 Fe1 167.62(19) . .
O3 Cu1 O2 Fe1 -10.66(16) . .
O4 Fe1 O2 C9 43.6(5) 2_656 .
O5 Fe1 O2 C9 173.1(5) . .
O3 Fe1 O2 C9 144.8(5) . .
O5 Fe1 O2 C9 -122.1(5) 2_656 .
N2 Fe1 O2 C9 -44.4(5) 2_656 .
O4 Fe1 O2 Cu1 -90.83(17) 2_656 .
O5 Fe1 O2 Cu1 38.6(6) . .
O3 Fe1 O2 Cu1 10.42(15) . .
O5 Fe1 O2 Cu1 103.46(17) 2_656 .
N2 Fe1 O2 Cu1 -178.81(17) 2_656 .
O1 Cu1 O3 C20 -3.1(4) . .
O2 Cu1 O3 C20 -177.7(4) . .
N1 Cu1 O3 C20 175.9(6) . .
O1 Cu1 O3 Fe1 -174.82(16) . .
O2 Cu1 O3 Fe1 10.51(16) . .
N1 Cu1 O3 Fe1 4.2(7) . .
O4 Fe1 O3 C20 -87.0(5) 2_656 .
O2 Fe1 O3 C20 178.7(5) . .
O5 Fe1 O3 C20 6.5(4) . .
O5 Fe1 O3 C20 87.8(5) 2_656 .
N2 Fe1 O3 C20 125.3(8) 2_656 .
O4 Fe1 O3 Cu1 83.92(19) 2_656 .
O2 Fe1 O3 Cu1 -10.35(16) . .
O5 Fe1 O3 Cu1 177.41(16) . .
O5 Fe1 O3 Cu1 -101.24(17) 2_656 .
N2 Fe1 O3 Cu1 -63.8(9) 2_656 .
O4 Fe1 O5 C21 72.5(4) 2_656 .
O2 Fe1 O5 C21 -57.3(7) . .
O3 Fe1 O5 C21 -29.9(3) . .
O5 Fe1 O5 C21 -123.5(4) 2_656 .
N2 Fe1 O5 C21 160.2(3) 2_656 .
O4 Fe1 O5 Fe1 -164.00(15) 2_656 2_656
O2 Fe1 O5 Fe1 66.2(6) . 2_656
O3 Fe1 O5 Fe1 93.60(15) . 2_656
O5 Fe1 O5 Fe1 0.0 2_656 2_656
N2 Fe1 O5 Fe1 -76.30(17) 2_656 2_656
C6 C1 C2 C3 0.7(9) . .
Br1 C1 C2 C3 178.8(4) . .
C1 C2 C3 C4 0.5(8) . .
C1 C2 C3 C7 179.6(5) . .
Cu1 O1 C4 C5 -169.2(4) . .
Cu1 O1 C4 C3 9.2(8) . .
C2 C3 C4 O1 -179.2(5) . .
C7 C3 C4 O1 1.8(9) . .
C2 C3 C4 C5 -0.8(8) . .
C7 C3 C4 C5 -179.8(5) . .
O1 C4 C5 C6 178.3(5) . .
C3 C4 C5 C6 -0.3(8) . .
C2 C1 C6 C5 -1.8(9) . .
Br1 C1 C6 C5 -179.9(4) . .
C4 C5 C6 C1 1.5(9) . .
C8 N1 C7 C3 174.7(5) . .
Cu1 N1 C7 C3 -4.6(8) . .
C2 C3 C7 N1 176.8(5) . .
C4 C3 C7 N1 -4.2(9) . .
C7 N1 C8 C11 29.2(8) . .
Cu1 N1 C8 C11 -151.4(4) . .
C7 N1 C8 C10 -93.5(6) . .
Cu1 N1 C8 C10 85.9(5) . .
C7 N1 C8 C9 151.3(5) . .
Cu1 N1 C8 C9 -29.3(5) . .
Cu1 O2 C9 C8 -42.4(5) . .
Fe1 O2 C9 C8 -173.9(3) . .
N1 C8 C9 O2 45.7(6) . .
C11 C8 C9 O2 169.6(4) . .
C10 C8 C9 O2 -69.3(6) . .
N1 C8 C10 O8 66.2(6) . .
C11 C8 C10 O8 -59.0(6) . .
C9 C8 C10 O8 178.9(5) . .
N1 C8 C11 O7 59.6(6) . .
C10 C8 C11 O7 -178.8(5) . .
C9 C8 C11 O7 -58.6(6) . .
C17 C12 C13 C14 0.0(10) . .
Br2 C12 C13 C14 177.6(5) . .
C12 C13 C14 C15 -1.1(9) . .
C12 C13 C14 C18 -179.8(6) . .
Fe1 O4 C15 C14 7.2(9) 2_656 .
Fe1 O4 C15 C16 -174.7(4) 2_656 .
C13 C14 C15 O4 -179.3(5) . .
C18 C14 C15 O4 -0.7(9) . .
C13 C14 C15 C16 2.6(9) . .
C18 C14 C15 C16 -178.8(5) . .
O4 C15 C16 C17 178.7(5) . .
C14 C15 C16 C17 -3.1(9) . .
C15 C16 C17 C12 2.1(9) . .
C13 C12 C17 C16 -0.5(10) . .
Br2 C12 C17 C16 -178.2(5) . .
C19 N2 C18 C14 -179.6(5) . .
Fe1 N2 C18 C14 -1.0(9) 2_656 .
C13 C14 C18 N2 176.5(6) . .
C15 C14 C18 N2 -2.1(10) . .
C18 N2 C19 C21 159.6(5) . .
Fe1 N2 C19 C21 -19.1(5) 2_656 .
C18 N2 C19 C20 -81.5(6) . .
Fe1 N2 C19 C20 99.8(4) 2_656 .
C18 N2 C19 C22 39.9(7) . .
Fe1 N2 C19 C22 -138.8(4) 2_656 .
Cu1 O3 C20 C19 171.5(3) . .
Fe1 O3 C20 C19 -19.6(7) . .
N2 C19 C20 O3 -65.7(6) . .
C21 C19 C20 O3 51.0(6) . .
C22 C19 C20 O3 170.8(5) . .
Fe1 O5 C21 C19 67.1(5) . .
Fe1 O5 C21 C19 -49.0(5) 2_656 .
N2 C19 C21 O5 42.4(6) . .
C20 C19 C21 O5 -76.4(5) . .
C22 C19 C21 O5 164.0(4) . .
N2 C19 C22 O6B 167.4(15) . .
C21 C19 C22 O6B 49.5(15) . .
C20 C19 C22 O6B -70.7(15) . .
N2 C19 C22 O6A 48.2(6) . .
C21 C19 C22 O6A -69.7(6) . .
C20 C19 C22 O6A 170.1(5) . .
C25 N3 C23 O9 -178.2(7) . .
C24 N3 C23 O9 6.2(12) . .

loop_
_platon_squeeze_void_nr
_platon_squeeze_void_average_x
_platon_squeeze_void_average_y
_platon_squeeze_void_average_z
_platon_squeeze_void_volume
_platon_squeeze_void_count_electrons
_platon_squeeze_void_content
1 0.033 0.500 0.500 796 377 ' '
